data_7056880
loop_
_publ_author_name
'Chen, Dong-Hui'
'Lin, Ling'
'Sheng, Tian-Lu'
'Wen, Yue-Hong'
'Zhu, Xiao-Quan'
'Zhang, Lin-Tao'
'Hu, Sheng-Min'
'Fu, Rui-Biao'
'Wu, Xin-Tao'

_publ_section_title
;
 Syntheses, structures, luminescence and magnetic properties of seven
 isomorphous metal--organic frameworks based on 2,7-bis(4-benzoic
 acid)-N-(4-benzoic acid)carbazole
;
_journal_issue 4
_journal_name_full 'New Journal of Chemistry'
_journal_page_first 2830
_journal_paper_doi 10.1039/C7NJ04048B
_journal_volume 42
_journal_year 2018
_chemical_formula_sum 'C37 H33 N2 O10 Tb'
_chemical_formula_weight 824.57
_space_group_crystal_system monoclinic
_space_group_IT_number 14
_space_group_name_Hall '-P 2ybc'
_space_group_name_H-M_alt 'P 1 21/c 1'
_symmetry_space_group_name_Hall '-P 2ybc'
_symmetry_space_group_name_H-M 'P 1 21/c 1'
_atom_sites_solution_hydrogens mixed
_audit_creation_method SHELXL-2018/1
_audit_update_record
;
2018-01-05 deposited with the CCDC.
2018-01-10 downloaded from the CCDC.
;
_cell_angle_alpha 90
_cell_angle_beta 96.448(4)
_cell_angle_gamma 90
_cell_formula_units_Z 4
_cell_length_a 15.729(4)
_cell_length_b 8.3089(18)
_cell_length_c 28.483(7)
_cell_measurement_reflns_used 9304
_cell_measurement_temperature 293(2)
_cell_measurement_theta_max 27.4855
_cell_measurement_theta_min 2.0470
_cell_volume 3698.9(15)
_computing_cell_refinement 'CrystalClear (Rigaku Inc., 2008)'
_computing_data_collection 'CrystalClear (Rigaku Inc., 2008)'
_computing_data_reduction 'CrystalClear (Rigaku Inc., 2008)'
_computing_molecular_graphics 'Bruker SHELXTL'
_computing_publication_material 'Bruker SHELXTL'
_computing_structure_refinement 'SHELXL-2018/1 (Sheldrick, 2018)'
_computing_structure_solution 'Bruker SHELXTL'
_diffrn_ambient_temperature 293(2)
_diffrn_measured_fraction_theta_full 0.997
_diffrn_measured_fraction_theta_max 0.996
_diffrn_measurement_device
;
Saturn724+ (2x2 bin mode)
;
_diffrn_measurement_device_type 'Bruker P4'
_diffrn_measurement_method '\w scans'
_diffrn_radiation_detector CCD
_diffrn_radiation_type MoK\a
_diffrn_radiation_wavelength 0.71073
_diffrn_reflns_av_R_equivalents 0.0540
_diffrn_reflns_av_unetI/netI 0.0533
_diffrn_reflns_Laue_measured_fraction_full 0.997
_diffrn_reflns_Laue_measured_fraction_max 0.996
_diffrn_reflns_limit_h_max 20
_diffrn_reflns_limit_h_min -20
_diffrn_reflns_limit_k_max 10
_diffrn_reflns_limit_k_min -10
_diffrn_reflns_limit_l_max 36
_diffrn_reflns_limit_l_min -35
_diffrn_reflns_number 37244
_diffrn_reflns_point_group_measured_fraction_full 0.997
_diffrn_reflns_point_group_measured_fraction_max 0.996
_diffrn_reflns_theta_full 25.242
_diffrn_reflns_theta_max 27.509
_diffrn_reflns_theta_min 2.555
_diffrn_standards_decay_% 0
_diffrn_standards_interval_count 0
_diffrn_standards_number 0
_exptl_absorpt_coefficient_mu 1.962
_exptl_absorpt_correction_T_max 1.0000
_exptl_absorpt_correction_T_min 0.8022
_exptl_absorpt_correction_type multi-scan
_exptl_crystal_colour Colorless
_exptl_crystal_density_diffrn 1.481
_exptl_crystal_description Prism
_exptl_crystal_F_000 1656
_exptl_crystal_size_max 0.121
_exptl_crystal_size_mid 0.115
_exptl_crystal_size_min 0.029
_refine_diff_density_max 1.532
_refine_diff_density_min -1.273
_refine_diff_density_rms 0.133
_refine_ls_extinction_method none
_refine_ls_goodness_of_fit_ref 1.119
_refine_ls_hydrogen_treatment constr
_refine_ls_matrix_type full
_refine_ls_number_parameters 479
_refine_ls_number_reflns 8465
_refine_ls_number_restraints 1031
_refine_ls_restrained_S_all 1.088
_refine_ls_R_factor_all 0.0678
_refine_ls_R_factor_gt 0.0573
_refine_ls_shift/su_max 0.002
_refine_ls_shift/su_mean 0.000
_refine_ls_structure_factor_coef Fsqd
_refine_ls_weighting_details 'w=1/[\s^2^(Fo^2^)+(0.0634P)^2^+9.4916P] where P=(Fo^2^+2Fc^2^)/3'
_refine_ls_weighting_scheme calc
_refine_ls_wR_factor_gt 0.1373
_refine_ls_wR_factor_ref 0.1448
_reflns_Friedel_coverage 0.000
_reflns_number_gt 7358
_reflns_number_total 8465
_reflns_threshold_expression 'I > 2\s(I)'
_cod_data_source_file c7nj04048b2.cif
_cod_data_source_block TB
_cod_depositor_comments
;
The following automatic conversions were performed:

'_exptl_absorpt_correction_type' value 'Multi-scan' changed to
'multi-scan' according to
/home/data/users/saulius/crontab/automatic-downloads/rss-feeds/RSC/lib/dictionaries/cif_core.dic
dictionary named 'cif_core.dic' version 2.4.2 from 2011-04-26.

Automatic conversion script
Id: cif_fix_values 4973 2017-02-22 13:04:09Z antanas 

 Adding full bibliography for 7056874--7056880.cif.
;
_cod_original_cell_volume 3699.1(14)
_cod_database_code 7056880
_shelx_shelxl_version_number 2018/1
_platon_squeeze_void_probe_radius 1.20
_shelx_space_group_comment
;
The symmetry employed for this shelxl refinement is uniquely defined
by the following loop, which should always be used as a source of
symmetry information in preference to the above space-group names.
They are only intended as comments.
;
_shelx_estimated_absorpt_t_min 0.797
_shelx_estimated_absorpt_t_max 0.945

loop_
_space_group_symop_operation_xyz
'x, y, z'
'-x, y+1/2, -z+1/2'
'-x, -y, -z'
'x, -y-1/2, z-1/2'

loop_
_atom_site_label
_atom_site_type_symbol
_atom_site_fract_x
_atom_site_fract_y
_atom_site_fract_z
_atom_site_U_iso_or_equiv
_atom_site_adp_type
_atom_site_occupancy
_atom_site_site_symmetry_order
_atom_site_calc_flag
_atom_site_refinement_flags_posn
_atom_site_refinement_flags_adp
_atom_site_refinement_flags_occupancy
_atom_site_disorder_assembly
_atom_site_disorder_group
Tb1 Tb 0.40760(2) 0.18674(3) 0.95941(2) 0.02734(10) Uani 1 1 d . . . . .
O1 O -0.3061(3) -0.0863(5) 1.10677(15) 0.0396(10) Uani 1 1 d . . . . .
O2 O -0.3442(3) 0.0772(5) 1.04821(14) 0.0382(9) Uani 1 1 d . . . . .
O3 O -0.5001(3) 0.4343(6) 1.41039(15) 0.0440(11) Uani 1 1 d . . . . .
O4 O -0.4244(3) 0.5705(5) 1.46750(14) 0.0374(9) Uani 1 1 d . . . . .
O5 O 0.2692(3) 0.2857(5) 0.97429(15) 0.0377(10) Uani 1 1 d . . . . .
O6 O 0.3774(3) 0.4316(5) 1.00507(16) 0.0400(10) Uani 1 1 d . . . . .
O8 O 0.5456(3) 0.2819(5) 0.99134(16) 0.0376(10) Uani 1 1 d . . . . .
H8A H 0.590102 0.213855 0.981302 0.045 Uiso 1 1 d R U . . .
H8B H 0.554645 0.380057 0.981417 0.056 Uiso 1 1 d R U . . .
N1 N -0.1130(3) 0.5614(6) 1.18202(16) 0.0321(10) Uani 1 1 d . . . . .
N2 N 0.4327(12) 0.5742(15) 0.8516(4) 0.092(6) Uani 0.5 1 d D . P A 1
O7 O 0.4191(3) 0.3842(6) 0.90401(16) 0.0472(11) Uani 0.5 1 d D . P A 1
N2A N 0.4683(11) 0.392(2) 0.8299(5) 0.096(6) Uani 0.5 1 d D . P A 2
O7A O 0.4191(3) 0.3842(6) 0.90401(16) 0.0472(11) Uani 0.5 1 d . . P A 2
C1 C -0.3029(4) 0.0494(7) 1.0881(2) 0.0367(11) Uani 1 1 d . U . . .
C2 C -0.2494(4) 0.1818(7) 1.1128(2) 0.0346(11) Uani 1 1 d . U . . .
C3 C -0.2560(5) 0.3356(8) 1.0951(3) 0.0484(14) Uani 1 1 d . U . . .
H3 H -0.291751 0.356123 1.067534 0.058 Uiso 1 1 calc R U . . .
C4 C -0.2098(5) 0.4610(8) 1.1181(2) 0.0480(13) Uani 1 1 d . U . . .
H4 H -0.213933 0.564608 1.105717 0.058 Uiso 1 1 calc R U . . .
C5 C -0.1586(4) 0.4307(8) 1.1588(2) 0.0361(10) Uani 1 1 d . U . . .
C6 C -0.1525(5) 0.2779(9) 1.1775(3) 0.0532(13) Uani 1 1 d . U . . .
H6 H -0.117873 0.258389 1.205576 0.064 Uiso 1 1 calc R U . . .
C7 C -0.1983(5) 0.1527(9) 1.1542(3) 0.0564(15) Uani 1 1 d . U . . .
H7 H -0.194268 0.049180 1.166694 0.068 Uiso 1 1 calc R U . . .
C8 C -0.0488(4) 0.6489(7) 1.1633(2) 0.0361(10) Uani 1 1 d . U . . .
C9 C -0.0032(4) 0.6056(7) 1.1266(2) 0.0361(10) Uani 1 1 d . U . . .
H9 H -0.017103 0.512688 1.109171 0.043 Uiso 1 1 calc R U . . .
C10 C 0.0640(4) 0.7032(8) 1.1160(2) 0.0404(11) Uani 1 1 d . U . . .
C11 C 0.0789(5) 0.8465(8) 1.1412(3) 0.0471(13) Uani 1 1 d . U . . .
H11 H 0.121341 0.915038 1.132691 0.057 Uiso 1 1 calc R U . . .
C12 C 0.0348(4) 0.8915(8) 1.1776(2) 0.0454(12) Uani 1 1 d . U . . .
H12 H 0.046971 0.987698 1.193687 0.054 Uiso 1 1 calc R U . . .
C13 C -0.0306(4) 0.7870(8) 1.1903(2) 0.0383(11) Uani 1 1 d . U . . .
C14 C -0.0842(4) 0.7830(8) 1.2284(2) 0.0399(11) Uani 1 1 d . U . . .
C15 C -0.0911(4) 0.8802(9) 1.2679(2) 0.0461(12) Uani 1 1 d . U . . .
H15 H -0.058214 0.972889 1.272910 0.055 Uiso 1 1 calc R U . . .
C16 C -0.1480(5) 0.8357(9) 1.2992(2) 0.0473(13) Uani 1 1 d . U . . .
H16 H -0.152618 0.899516 1.325634 0.057 Uiso 1 1 calc R U . . .
C17 C -0.1996(4) 0.6959(8) 1.2923(2) 0.0417(11) Uani 1 1 d . U . . .
C18 C -0.1931(4) 0.6007(8) 1.2522(2) 0.0380(10) Uani 1 1 d . U . . .
H18 H -0.227851 0.510802 1.246010 0.046 Uiso 1 1 calc R U . . .
C19 C -0.1340(4) 0.6436(8) 1.2220(2) 0.0361(10) Uani 1 1 d . U . . .
C20 C 0.1219(4) 0.6472(8) 1.0811(2) 0.0415(11) Uani 1 1 d . U . . .
C21 C 0.0943(4) 0.5381(8) 1.0455(2) 0.0430(12) Uani 1 1 d . U . . .
H21 H 0.036440 0.513229 1.039908 0.052 Uiso 1 1 calc R U . . .
C22 C 0.1504(4) 0.4664(8) 1.0184(2) 0.0436(12) Uani 1 1 d . U . . .
H22 H 0.129613 0.394039 0.994960 0.052 Uiso 1 1 calc R U . . .
C23 C 0.2366(4) 0.4990(7) 1.0251(2) 0.0375(12) Uani 1 1 d . U . . .
C24 C 0.2660(4) 0.6123(8) 1.0596(2) 0.0468(13) Uani 1 1 d . U . . .
H24 H 0.323828 0.638034 1.064430 0.056 Uiso 1 1 calc R U . . .
C25 C 0.2087(4) 0.6865(8) 1.0867(3) 0.0471(13) Uani 1 1 d . U . . .
H25 H 0.228689 0.763662 1.108837 0.057 Uiso 1 1 calc R U . . .
C26 C 0.2972(4) 0.4024(7) 0.9995(2) 0.0334(11) Uani 1 1 d . U . . .
C27 C -0.2588(4) 0.6498(8) 1.3269(2) 0.0399(11) Uani 1 1 d . U . . .
C28 C -0.2404(4) 0.6814(8) 1.3753(2) 0.0399(11) Uani 1 1 d . U . . .
H28 H -0.189801 0.733755 1.386242 0.048 Uiso 1 1 calc R U . . .
C29 C -0.2967(4) 0.6356(8) 1.4071(2) 0.0375(11) Uani 1 1 d . U . . .
H29 H -0.283288 0.657565 1.439052 0.045 Uiso 1 1 calc R U . . .
C30 C -0.3718(4) 0.5584(8) 1.3918(2) 0.0363(11) Uani 1 1 d . U . . .
C31 C -0.3909(4) 0.5251(8) 1.3445(2) 0.0426(12) Uani 1 1 d . U . . .
H31 H -0.441796 0.473077 1.333858 0.051 Uiso 1 1 calc R U . . .
C32 C -0.3347(4) 0.5688(9) 1.3127(2) 0.0447(12) Uani 1 1 d . U . . .
H32 H -0.348057 0.543267 1.280898 0.054 Uiso 1 1 calc R U . . .
C33 C -0.4358(4) 0.5171(7) 1.42586(19) 0.0333(11) Uani 1 1 d . U . . .
C34 C 0.4122(15) 0.4205(16) 0.8628(4) 0.085(4) Uani 0.5 1 d D U P A 1
C35 C 0.3734(15) 0.317(3) 0.8246(4) 0.085(4) Uani 0.5 1 d D U P A 1
H35A H 0.374901 0.370331 0.794828 0.127 Uiso 0.5 1 calc R U P A 1
H35B H 0.404786 0.217695 0.824570 0.127 Uiso 0.5 1 calc R U P A 1
H35C H 0.315119 0.294418 0.829365 0.127 Uiso 0.5 1 calc R U P A 1
C36 C 0.4737(14) 0.678(2) 0.8948(6) 0.080(4) Uani 0.5 1 d D U P A 1
H36A H 0.486296 0.783743 0.884151 0.120 Uiso 0.5 1 calc R U P A 1
H36B H 0.434267 0.684948 0.918120 0.120 Uiso 0.5 1 calc R U P A 1
H36C H 0.525626 0.627300 0.908516 0.120 Uiso 0.5 1 calc R U P A 1
C37 C 0.4156(15) 0.667(2) 0.8084(6) 0.094(4) Uani 0.5 1 d D U P A 1
H37A H 0.439736 0.772621 0.813175 0.140 Uiso 0.5 1 calc R U P A 1
H37B H 0.440777 0.614115 0.783391 0.140 Uiso 0.5 1 calc R U P A 1
H37C H 0.354890 0.675625 0.800111 0.140 Uiso 0.5 1 calc R U P A 1
C34A C 0.4617(14) 0.454(2) 0.8761(6) 0.087(4) Uani 0.5 1 d D U P A 2
C35A C 0.5196(16) 0.592(3) 0.8903(8) 0.099(4) Uani 0.5 1 d D U P A 2
H35D H 0.546488 0.628308 0.863541 0.149 Uiso 0.5 1 calc R U P A 2
H35E H 0.486731 0.678863 0.901505 0.149 Uiso 0.5 1 calc R U P A 2
H35F H 0.562596 0.559165 0.914980 0.149 Uiso 0.5 1 calc R U P A 2
C36A C 0.4035(14) 0.259(3) 0.8136(8) 0.082(4) Uani 0.5 1 d D U P A 2
H36D H 0.412399 0.224523 0.782319 0.124 Uiso 0.5 1 calc R U P A 2
H36E H 0.411247 0.169330 0.834874 0.124 Uiso 0.5 1 calc R U P A 2
H36F H 0.346470 0.300256 0.813335 0.124 Uiso 0.5 1 calc R U P A 2
C37A C 0.5462(14) 0.418(3) 0.7941(8) 0.110(5) Uani 0.5 1 d D U P A 2
H37D H 0.531643 0.360206 0.765122 0.165 Uiso 0.5 1 calc R U P A 2
H37E H 0.551766 0.530473 0.787354 0.165 Uiso 0.5 1 calc R U P A 2
H37F H 0.599496 0.378157 0.809523 0.165 Uiso 0.5 1 calc R U P A 2

loop_
_atom_site_aniso_label
_atom_site_aniso_U_11
_atom_site_aniso_U_22
_atom_site_aniso_U_33
_atom_site_aniso_U_23
_atom_site_aniso_U_13
_atom_site_aniso_U_12
Tb1 0.02958(15) 0.02934(15) 0.02448(15) -0.00171(10) 0.00911(10) -0.00407(10)
O1 0.046(2) 0.039(2) 0.033(2) -0.0006(18) 0.0006(19) -0.0045(19)
O2 0.048(2) 0.035(2) 0.030(2) -0.0026(17) -0.0035(19) -0.0088(19)
O3 0.043(2) 0.061(3) 0.031(2) 0.003(2) 0.0146(19) -0.013(2)
O4 0.048(2) 0.039(2) 0.0264(19) 0.0027(17) 0.0107(18) 0.0083(19)
O5 0.036(2) 0.043(2) 0.036(2) -0.0136(18) 0.0118(18) -0.0034(18)
O6 0.037(2) 0.032(2) 0.054(3) -0.011(2) 0.018(2) -0.0093(17)
O8 0.032(2) 0.031(2) 0.050(3) 0.0056(19) 0.0022(19) -0.0060(16)
N1 0.032(2) 0.040(3) 0.026(2) -0.011(2) 0.0104(19) -0.010(2)
N2 0.124(15) 0.071(10) 0.076(11) 0.038(9) -0.012(11) -0.022(10)
O7 0.058(3) 0.043(3) 0.043(3) 0.010(2) 0.012(2) -0.004(2)
N2A 0.124(16) 0.109(14) 0.061(10) 0.019(10) 0.036(11) -0.017(12)
O7A 0.058(3) 0.043(3) 0.043(3) 0.010(2) 0.012(2) -0.004(2)
C1 0.040(3) 0.036(3) 0.034(3) -0.006(2) 0.005(2) -0.004(2)
C2 0.040(2) 0.032(2) 0.032(2) -0.004(2) 0.004(2) -0.004(2)
C3 0.057(3) 0.043(3) 0.042(3) 0.001(2) -0.009(3) -0.014(2)
C4 0.056(3) 0.042(2) 0.044(3) 0.001(2) -0.005(2) -0.012(2)
C5 0.037(2) 0.041(2) 0.032(2) -0.008(2) 0.0089(19) -0.008(2)
C6 0.061(3) 0.046(3) 0.049(3) -0.004(2) -0.013(3) -0.009(2)
C7 0.064(3) 0.044(3) 0.056(3) 0.001(3) -0.017(3) -0.007(3)
C8 0.036(2) 0.041(2) 0.034(2) -0.0073(19) 0.0130(19) -0.0090(19)
C9 0.037(2) 0.039(2) 0.034(2) -0.0111(19) 0.0144(19) -0.0077(19)
C10 0.041(2) 0.043(2) 0.041(2) -0.009(2) 0.020(2) -0.006(2)
C11 0.048(3) 0.047(3) 0.050(3) -0.010(2) 0.026(2) -0.015(2)
C12 0.049(2) 0.045(2) 0.047(2) -0.013(2) 0.025(2) -0.014(2)
C13 0.036(2) 0.044(2) 0.038(2) -0.011(2) 0.019(2) -0.011(2)
C14 0.040(2) 0.047(2) 0.035(2) -0.011(2) 0.016(2) -0.014(2)
C15 0.047(3) 0.052(3) 0.042(3) -0.016(2) 0.019(2) -0.014(2)
C16 0.050(3) 0.059(3) 0.036(2) -0.019(2) 0.018(2) -0.015(2)
C17 0.043(2) 0.053(3) 0.032(2) -0.009(2) 0.015(2) -0.008(2)
C18 0.037(2) 0.047(2) 0.032(2) -0.010(2) 0.0126(19) -0.013(2)
C19 0.038(2) 0.044(2) 0.029(2) -0.0078(19) 0.0105(19) -0.0074(19)
C20 0.042(2) 0.043(2) 0.043(2) -0.006(2) 0.021(2) -0.004(2)
C21 0.038(2) 0.050(3) 0.044(2) -0.010(2) 0.015(2) -0.005(2)
C22 0.041(3) 0.051(3) 0.042(3) -0.013(2) 0.016(2) -0.003(2)
C23 0.039(3) 0.037(2) 0.040(3) -0.005(2) 0.020(2) -0.006(2)
C24 0.044(3) 0.047(3) 0.053(3) -0.014(2) 0.022(2) -0.012(2)
C25 0.045(3) 0.047(3) 0.053(3) -0.020(2) 0.022(2) -0.013(2)
C26 0.035(2) 0.033(3) 0.036(3) -0.001(2) 0.017(2) -0.004(2)
C27 0.037(2) 0.053(3) 0.032(2) -0.009(2) 0.015(2) -0.008(2)
C28 0.039(2) 0.052(3) 0.030(2) -0.007(2) 0.012(2) -0.008(2)
C29 0.036(2) 0.052(3) 0.027(2) -0.008(2) 0.011(2) -0.002(2)
C30 0.038(2) 0.047(3) 0.027(2) -0.001(2) 0.015(2) -0.002(2)
C31 0.039(2) 0.061(3) 0.031(2) -0.007(2) 0.014(2) -0.010(2)
C32 0.043(2) 0.064(3) 0.029(2) -0.008(2) 0.012(2) -0.011(2)
C33 0.036(2) 0.041(3) 0.025(2) 0.002(2) 0.013(2) 0.004(2)
C34 0.093(6) 0.085(6) 0.076(6) 0.006(5) 0.002(5) -0.021(5)
C35 0.097(8) 0.093(8) 0.062(8) 0.009(7) -0.006(7) -0.020(7)
C36 0.089(8) 0.072(8) 0.080(8) -0.002(7) 0.014(7) -0.025(7)
C37 0.102(7) 0.100(7) 0.078(6) 0.006(6) 0.006(6) -0.026(6)
C34A 0.094(6) 0.088(6) 0.079(6) 0.011(5) 0.001(5) -0.022(5)
C35A 0.110(8) 0.100(8) 0.084(7) 0.008(7) -0.004(7) -0.031(7)
C36A 0.099(8) 0.082(8) 0.062(7) 0.003(7) -0.010(7) -0.018(7)
C37A 0.119(7) 0.109(7) 0.101(7) 0.014(6) 0.007(6) -0.020(6)

loop_
_atom_type_symbol
_atom_type_description
_atom_type_scat_dispersion_real
_atom_type_scat_dispersion_imag
_atom_type_scat_source
C C 0.0033 0.0016 'International Tables Vol C Tables 4.2.6.8 and 6.1.1.4'
H H 0.0000 0.0000 'International Tables Vol C Tables 4.2.6.8 and 6.1.1.4'
N N 0.0061 0.0033 'International Tables Vol C Tables 4.2.6.8 and 6.1.1.4'
O O 0.0106 0.0060 'International Tables Vol C Tables 4.2.6.8 and 6.1.1.4'
Tb Tb -0.1723 4.1537 'International Tables Vol C Tables 4.2.6.8 and 6.1.1.4'

loop_
_geom_angle_atom_site_label_1
_geom_angle_atom_site_label_2
_geom_angle_atom_site_label_3
_geom_angle
_geom_angle_site_symmetry_1
_geom_angle_site_symmetry_3
O4 Tb1 O7A 156.67(17) 2_547 .
O4 Tb1 O7 156.67(17) 2_547 .
O4 Tb1 O3 110.15(16) 2_547 4_665
O7 Tb1 O3 78.24(17) . 4_665
O4 Tb1 O8 77.62(15) 2_547 .
O7A Tb1 O8 83.51(16) . .
O7 Tb1 O8 83.51(16) . .
O3 Tb1 O8 76.85(16) 4_665 .
O4 Tb1 O2 72.64(14) 2_547 3_557
O7 Tb1 O2 130.69(16) . 3_557
O3 Tb1 O2 80.43(16) 4_665 3_557
O8 Tb1 O2 133.16(15) . 3_557
O4 Tb1 O5 89.91(15) 2_547 .
O7A Tb1 O5 91.12(16) . .
O7 Tb1 O5 91.12(16) . .
O3 Tb1 O5 151.81(15) 4_665 .
O8 Tb1 O5 128.30(15) . .
O2 Tb1 O5 87.34(15) 3_557 .
O4 Tb1 O1 123.44(15) 2_547 3_557
O7 Tb1 O1 79.13(16) . 3_557
O3 Tb1 O1 77.98(16) 4_665 3_557
O8 Tb1 O1 151.81(15) . 3_557
O2 Tb1 O1 53.07(14) 3_557 3_557
O5 Tb1 O1 74.39(14) . 3_557
O4 Tb1 O6 83.03(15) 2_547 .
O7A Tb1 O6 79.02(16) . .
O7 Tb1 O6 79.02(16) . .
O3 Tb1 O6 145.79(16) 4_665 .
O8 Tb1 O6 75.48(14) . .
O2 Tb1 O6 133.64(14) 3_557 .
O5 Tb1 O6 53.12(14) . .
O1 Tb1 O6 121.96(15) 3_557 .
O4 Tb1 C1 98.35(17) 2_547 3_557
O7A Tb1 C1 104.80(18) . 3_557
O7 Tb1 C1 104.80(18) . 3_557
O3 Tb1 C1 77.47(17) 4_665 3_557
O8 Tb1 C1 150.68(16) . 3_557
O2 Tb1 C1 26.65(16) 3_557 3_557
O5 Tb1 C1 80.24(16) . 3_557
O1 Tb1 C1 26.43(16) 3_557 3_557
O6 Tb1 C1 133.37(16) . 3_557
O4 Tb1 C26 85.04(16) 2_547 .
O7A Tb1 C26 85.63(17) . .
O7 Tb1 C26 85.63(17) . .
O3 Tb1 C26 163.86(17) 4_665 .
O8 Tb1 C26 102.11(16) . .
O2 Tb1 C26 110.31(16) 3_557 .
O5 Tb1 C26 26.27(15) . .
O1 Tb1 C26 98.54(16) 3_557 .
O6 Tb1 C26 26.89(15) . .
C1 Tb1 C26 106.48(17) 3_557 .
C1 O1 Tb1 91.9(4) . 3_557
C1 O2 Tb1 94.6(4) . 3_557
C33 O3 Tb1 123.4(4) . 4_466
C33 O4 Tb1 175.4(4) . 2_557
C26 O5 Tb1 95.6(3) . .
C26 O6 Tb1 91.3(3) . .
C8 N1 C19 107.7(5) . .
C8 N1 C5 124.6(5) . .
C19 N1 C5 126.7(5) . .
C34 N2 C37 132.0(14) . .
C34 N2 C36 114.5(11) . .
C37 N2 C36 113.1(14) . .
C34 O7 Tb1 147.4(6) . .
C34A N2A C36A 115.0(14) . .
C34A N2A C37A 129.9(16) . .
C36A N2A C37A 114.2(16) . .
C34A O7A Tb1 149.7(12) . .
O1 C1 O2 120.4(5) . .
O1 C1 C2 120.3(5) . .
O2 C1 C2 119.3(6) . .
O1 C1 Tb1 61.7(3) . 3_557
O2 C1 Tb1 58.7(3) . 3_557
C2 C1 Tb1 177.6(5) . 3_557
C7 C2 C3 119.5(6) . .
C7 C2 C1 121.0(6) . .
C3 C2 C1 119.4(6) . .
C2 C3 C4 120.7(7) . .
C5 C4 C3 119.4(7) . .
C4 C5 C6 120.7(6) . .
C4 C5 N1 118.4(6) . .
C6 C5 N1 121.0(6) . .
C5 C6 C7 119.7(7) . .
C2 C7 C6 120.0(7) . .
C9 C8 C13 122.7(5) . .
C9 C8 N1 127.8(5) . .
C13 C8 N1 109.3(5) . .
C8 C9 C10 118.9(6) . .
C9 C10 C11 118.3(5) . .
C9 C10 C20 119.7(6) . .
C11 C10 C20 121.8(6) . .
C12 C11 C10 123.6(6) . .
C11 C12 C13 118.0(6) . .
C8 C13 C12 118.2(5) . .
C8 C13 C14 107.1(5) . .
C12 C13 C14 134.6(6) . .
C15 C14 C19 119.3(5) . .
C15 C14 C13 133.9(6) . .
C19 C14 C13 106.6(5) . .
C16 C15 C14 118.6(6) . .
C15 C16 C17 122.1(6) . .
C18 C17 C16 118.8(6) . .
C18 C17 C27 120.3(6) . .
C16 C17 C27 120.8(6) . .
C19 C18 C17 118.4(6) . .
C18 C19 C14 122.6(5) . .
C18 C19 N1 128.1(6) . .
C14 C19 N1 109.3(5) . .
C21 C20 C25 117.1(6) . .
C21 C20 C10 121.6(6) . .
C25 C20 C10 120.9(6) . .
C22 C21 C20 121.7(6) . .
C21 C22 C23 121.5(6) . .
C22 C23 C24 118.2(6) . .
C22 C23 C26 119.9(5) . .
C24 C23 C26 121.6(6) . .
C25 C24 C23 120.1(6) . .
C24 C25 C20 121.3(6) . .
O5 C26 O6 119.7(5) . .
O5 C26 C23 119.4(5) . .
O6 C26 C23 120.7(5) . .
O5 C26 Tb1 58.1(3) . .
O6 C26 Tb1 61.8(3) . .
C23 C26 Tb1 172.4(4) . .
C32 C27 C28 117.0(6) . .
C32 C27 C17 121.0(6) . .
C28 C27 C17 122.0(6) . .
C29 C28 C27 120.9(6) . .
C30 C29 C28 120.7(6) . .
C29 C30 C31 119.3(5) . .
C29 C30 C33 120.9(5) . .
C31 C30 C33 119.6(6) . .
C30 C31 C32 120.3(6) . .
C31 C32 C27 121.8(6) . .
O4 C33 O3 123.0(5) . .
O4 C33 C30 119.3(5) . .
O3 C33 C30 117.7(5) . .
O7 C34 N2 117.6(9) . .
O7 C34 C35 124.1(10) . .
N2 C34 C35 117.9(13) . .
O7A C34A N2A 121.7(14) . .
O7A C34A C35A 122.8(15) . .
N2A C34A C35A 115.0(18) . .

loop_
_geom_bond_atom_site_label_1
_geom_bond_atom_site_label_2
_geom_bond_distance
_geom_bond_site_symmetry_2
Tb1 O4 2.283(4) 2_547
Tb1 O7A 2.298(4) .
Tb1 O7 2.298(4) .
Tb1 O3 2.351(4) 4_665
Tb1 O8 2.391(4) .
Tb1 O2 2.408(4) 3_557
Tb1 O5 2.409(4) .
Tb1 O1 2.474(4) 3_557
Tb1 O6 2.489(4) .
Tb1 C1 2.809(6) 3_557
Tb1 C26 2.824(6) .
O1 C1 1.251(7) .
O2 C1 1.264(7) .
O3 C33 1.261(7) .
O4 C33 1.260(7) .
O5 C26 1.256(7) .
O6 C26 1.278(7) .
N1 C8 1.397(7) .
N1 C19 1.399(7) .
N1 C5 1.423(7) .
N2 C34 1.363(9) .
N2 C37 1.451(9) .
N2 C36 1.579(10) .
O7 C34 1.206(9) .
N2A C34A 1.428(10) .
N2A C36A 1.538(10) .
N2A C37A 1.693(10) .
O7A C34A 1.239(19) .
C1 C2 1.511(8) .
C2 C7 1.371(10) .
C2 C3 1.373(9) .
C3 C4 1.391(9) .
C4 C5 1.358(9) .
C5 C6 1.376(10) .
C6 C7 1.390(10) .
C8 C9 1.382(8) .
C8 C13 1.393(8) .
C9 C10 1.391(8) .
C10 C11 1.397(9) .
C10 C20 1.496(8) .
C11 C12 1.364(8) .
C12 C13 1.423(8) .
C13 C14 1.448(8) .
C14 C15 1.398(8) .
C14 C19 1.399(8) .
C15 C16 1.384(9) .
C16 C17 1.418(9) .
C17 C18 1.403(8) .
C17 C27 1.480(8) .
C18 C19 1.382(8) .
C20 C21 1.394(9) .
C20 C25 1.395(9) .
C21 C22 1.371(8) .
C22 C23 1.375(9) .
C23 C24 1.401(9) .
C23 C26 1.497(8) .
C24 C25 1.394(9) .
C27 C32 1.391(9) .
C27 C28 1.400(8) .
C28 C29 1.389(8) .
C29 C30 1.372(9) .
C30 C31 1.375(8) .
C30 C33 1.513(7) .
C31 C32 1.384(8) .
C34 C35 1.466(9) .
C34A C35A 1.497(10) .

loop_
_platon_squeeze_void_nr
_platon_squeeze_void_average_x
_platon_squeeze_void_average_y
_platon_squeeze_void_average_z
_platon_squeeze_void_volume
_platon_squeeze_void_count_electrons
_platon_squeeze_void_content
1 0.000 0.000 0.000 220 55 ' '
2 0.744 0.136 0.267 38 4 ' '
3 0.256 -0.136 0.733 38 4 ' '
4 1.000 0.500 0.500 220 55 ' '
5 0.744 0.364 0.767 38 4 ' '
6 0.256 0.636 0.233 38 4 ' '
